data_7044362
loop_
_publ_author_name
'Hohloch, Stephan'
'Garner, Mary E.'
'Parker, Bernard F.'
'Arnold, John'

_publ_section_title
;
 New supporting ligands in actinide chemistry: tetramethyltetraazaannulene
 complexes with thorium and uranium
;
_journal_name_full 'Dalton Trans.'
_journal_paper_doi 10.1039/C7DT02682J
_journal_year 2017
_chemical_formula_sum 'C36 H48 N4 Si Th'
_chemical_formula_weight 796.91
_space_group_crystal_system triclinic
_space_group_IT_number 2
_space_group_name_Hall '-P 1'
_space_group_name_H-M_alt 'P -1'
_symmetry_space_group_name_Hall '-P 1'
_symmetry_space_group_name_H-M 'P -1'
_atom_sites_solution_hydrogens geom
_audit_creation_method SHELXL-2014/7
_audit_update_record
;
2017-06-06 deposited with the CCDC.
2017-09-14 downloaded from the CCDC.
;
_cell_angle_alpha 111.716(2)
_cell_angle_beta 96.787(2)
_cell_angle_gamma 94.947(2)
_cell_formula_units_Z 2
_cell_length_a 10.4299(3)
_cell_length_b 11.9194(4)
_cell_length_c 15.9610(5)
_cell_measurement_reflns_used 7419
_cell_measurement_temperature 100(2)
_cell_measurement_theta_max 27.51
_cell_measurement_theta_min 1.40
_cell_volume 1812.25(10)
_computing_cell_refinement 'Bruker ApexIII suite, 2016'
_computing_data_collection 'Bruker ApexIII suite, 2016'
_computing_data_reduction 'Bruker ApexIII suite, 2016'
_computing_molecular_graphics 'Diamond 3D'
_computing_publication_material WinGX
_computing_structure_refinement 'SHELXL-2014/7 (Sheldrick, 2014)'
_computing_structure_solution ShelXT
_diffrn_ambient_temperature 100(2)
_diffrn_measured_fraction_theta_full 0.999
_diffrn_measured_fraction_theta_max 0.997
_diffrn_measurement_device_type 'Bruker Quazar'
_diffrn_measurement_method 'omega phi scans'
_diffrn_radiation_type MoK\a
_diffrn_radiation_wavelength 0.71073
_diffrn_reflns_av_R_equivalents 0.0626
_diffrn_reflns_av_unetI/netI 0.0503
_diffrn_reflns_Laue_measured_fraction_full 0.999
_diffrn_reflns_Laue_measured_fraction_max 0.997
_diffrn_reflns_limit_h_max 13
_diffrn_reflns_limit_h_min -13
_diffrn_reflns_limit_k_max 15
_diffrn_reflns_limit_k_min -15
_diffrn_reflns_limit_l_max 19
_diffrn_reflns_limit_l_min -20
_diffrn_reflns_number 66817
_diffrn_reflns_point_group_measured_fraction_full 0.999
_diffrn_reflns_point_group_measured_fraction_max 0.997
_diffrn_reflns_theta_full 25.242
_diffrn_reflns_theta_max 27.513
_diffrn_reflns_theta_min 1.392
_exptl_absorpt_coefficient_mu 4.175
_exptl_absorpt_correction_T_max 0.746
_exptl_absorpt_correction_T_min 0.602
_exptl_absorpt_correction_type multi-scan
_exptl_absorpt_process_details 'Blessing, 1995'
_exptl_crystal_colour yellow
_exptl_crystal_density_diffrn 1.460
_exptl_crystal_description block
_exptl_crystal_F_000 792
_exptl_crystal_size_max 0.12
_exptl_crystal_size_mid 0.08
_exptl_crystal_size_min 0.08
_refine_diff_density_max 2.589
_refine_diff_density_min -0.708
_refine_diff_density_rms 0.147
_refine_ls_extinction_method none
_refine_ls_goodness_of_fit_ref 1.093
_refine_ls_hydrogen_treatment constr
_refine_ls_matrix_type full
_refine_ls_number_parameters 388
_refine_ls_number_reflns 8328
_refine_ls_number_restraints 0
_refine_ls_restrained_S_all 1.093
_refine_ls_R_factor_all 0.0391
_refine_ls_R_factor_gt 0.0327
_refine_ls_shift/su_max 0.003
_refine_ls_shift/su_mean 0.000
_refine_ls_structure_factor_coef Fsqd
_refine_ls_weighting_details 'w=1/[\s^2^(Fo^2^)+(0.0325P)^2^] where P=(Fo^2^+2Fc^2^)/3'
_refine_ls_weighting_scheme calc
_refine_ls_wR_factor_gt 0.0647
_refine_ls_wR_factor_ref 0.0661
_reflns_Friedel_coverage 0.000
_reflns_number_gt 7419
_reflns_number_total 8328
_reflns_threshold_expression 'I > 2\s(I)'
_cod_data_source_file c7dt02682j2.cif
_cod_data_source_block shelx_CCDC7
_cod_original_cell_volume 1812.24(10)
_cod_database_code 7044362
_shelx_shelxl_version_number 2014/7
_shelx_space_group_comment
;
The symmetry employed for this shelxl refinement is uniquely defined
by the following loop, which should always be used as a source of
symmetry information in preference to the above space-group names.
They are only intended as comments.
;

loop_
_space_group_symop_operation_xyz
'x, y, z'
'-x, -y, -z'

loop_
_atom_site_label
_atom_site_type_symbol
_atom_site_fract_x
_atom_site_fract_y
_atom_site_fract_z
_atom_site_U_iso_or_equiv
_atom_site_adp_type
_atom_site_occupancy
_atom_site_site_symmetry_order
_atom_site_calc_flag
_atom_site_refinement_flags_posn
_atom_site_refinement_flags_adp
Th1 Th 0.25609(2) 0.34606(2) 0.73347(2) 0.01262(5) Uani 1 1 d . .
Si1 Si 0.31915(10) 0.27912(9) 0.48146(7) 0.0192(2) Uani 1 1 d . .
N10 N 0.4192(3) 0.2064(3) 0.72803(19) 0.0154(6) Uani 1 1 d . .
N20 N 0.4761(3) 0.4497(3) 0.74582(18) 0.0138(6) Uani 1 1 d . .
N21 N 0.3433(3) 0.5170(2) 0.88448(18) 0.0136(6) Uani 1 1 d . .
N11 N 0.2685(3) 0.2658(3) 0.85375(19) 0.0142(6) Uani 1 1 d . .
C27 C 0.5941(3) 0.4184(3) 0.7315(2) 0.0169(8) Uani 1 1 d . .
C28 C 0.6219(3) 0.3003(3) 0.7138(2) 0.0174(8) Uani 1 1 d . .
H28 H 0.7058 0.2853 0.6985 0.021 Uiso 1 1 calc R U
C29 C 0.5423(3) 0.2009(3) 0.7156(2) 0.0179(8) Uani 1 1 d . .
C11 C 0.2537(3) 0.1395(3) 0.7975(2) 0.0181(8) Uani 1 1 d . .
C41 C 0.0431(3) 0.4759(3) 0.7160(2) 0.0160(8) Uani 1 1 d . .
C43 C -0.0036(3) 0.3338(3) 0.7766(2) 0.0173(8) Uani 1 1 d . .
C32 C 0.2847(3) 0.3098(3) 0.9450(2) 0.0177(8) Uani 1 1 d . .
C22 C 0.3516(3) 0.7276(3) 0.8860(2) 0.0184(8) Uani 1 1 d . .
H22 H 0.3039 0.7525 0.9354 0.022 Uiso 1 1 calc R U
C20 C 0.4523(3) 0.5731(3) 0.7787(2) 0.0152(8) Uani 1 1 d . .
C44 C -0.0193(3) 0.2725(3) 0.6798(2) 0.0186(8) Uani 1 1 d . .
C42 C 0.0352(3) 0.4583(3) 0.7981(2) 0.0168(8) Uani 1 1 d . .
C10 C 0.3343(3) 0.1093(3) 0.7290(2) 0.0177(8) Uani 1 1 d . .
C33 C 0.3117(3) 0.4353(3) 0.9982(2) 0.0167(8) Uani 1 1 d . .
H33 H 0.3056 0.4580 1.0611 0.020 Uiso 1 1 calc R U
C21 C 0.3832(3) 0.6089(3) 0.8542(2) 0.0147(8) Uani 1 1 d . .
C40 C 0.0071(3) 0.3608(3) 0.6427(2) 0.0180(8) Uani 1 1 d . .
C24 C 0.4542(4) 0.7726(3) 0.7732(3) 0.0242(9) Uani 1 1 d . .
H24 H 0.4790 0.8287 0.7466 0.029 Uiso 1 1 calc R U
C15 C 0.3139(4) -0.0104(3) 0.6628(3) 0.0222(9) Uani 1 1 d . .
H15 H 0.3635 -0.0315 0.6143 0.027 Uiso 1 1 calc R U
C34 C 0.3464(3) 0.5318(3) 0.9715(2) 0.0151(8) Uani 1 1 d . .
C35 C 0.3941(4) 0.6543(3) 1.0492(2) 0.0204(8) Uani 1 1 d . .
H35A H 0.4538 0.7035 1.0290 0.031 Uiso 1 1 calc R U
H35B H 0.4398 0.6414 1.1015 0.031 Uiso 1 1 calc R U
H35C H 0.3194 0.6969 1.0672 0.031 Uiso 1 1 calc R U
C23 C 0.3875(4) 0.8092(3) 0.8478(3) 0.0239(9) Uani 1 1 d . .
H23 H 0.3671 0.8901 0.8719 0.029 Uiso 1 1 calc R U
C12 C 0.1602(3) 0.0500(3) 0.7998(3) 0.0233(9) Uani 1 1 d . .
H12 H 0.1053 0.0703 0.8452 0.028 Uiso 1 1 calc R U
C1 C 0.2508(4) 0.2213(3) 0.5605(2) 0.0197(8) Uani 1 1 d . .
H1A H 0.2928 0.1486 0.5567 0.024 Uiso 1 1 calc R U
H1B H 0.1577 0.1910 0.5341 0.024 Uiso 1 1 calc R U
C2 C 0.4946(4) 0.2564(4) 0.4815(3) 0.0260(9) Uani 1 1 d . .
H2A H 0.5305 0.2876 0.4390 0.039 Uiso 1 1 calc R U
H2B H 0.5438 0.3004 0.5432 0.039 Uiso 1 1 calc R U
H2C H 0.5014 0.1692 0.4623 0.039 Uiso 1 1 calc R U
C4 C 0.3119(4) 0.4466(3) 0.5101(3) 0.0297(10) Uani 1 1 d . .
H4A H 0.3500 0.4713 0.4652 0.045 Uiso 1 1 calc R U
H4B H 0.2209 0.4614 0.5086 0.045 Uiso 1 1 calc R U
H4C H 0.3612 0.4941 0.5713 0.045 Uiso 1 1 calc R U
C31 C 0.2835(4) 0.2255(4) 0.9959(3) 0.0256(9) Uani 1 1 d . .
H31A H 0.1934 0.2009 1.0006 0.038 Uiso 1 1 calc R U
H31B H 0.3341 0.2679 1.0574 0.038 Uiso 1 1 calc R U
H31C H 0.3222 0.1531 0.9629 0.038 Uiso 1 1 calc R U
C46 C 0.0678(4) 0.5959(3) 0.7049(3) 0.0257(9) Uani 1 1 d . .
H46A H 0.1170 0.5857 0.6546 0.039 Uiso 1 1 calc R U
H46B H 0.1180 0.6572 0.7616 0.039 Uiso 1 1 calc R U
H46C H -0.0157 0.6226 0.6914 0.039 Uiso 1 1 calc R U
C47 C 0.0432(4) 0.5572(3) 0.8915(2) 0.0243(9) Uani 1 1 d . .
H47A H -0.0449 0.5741 0.9028 0.037 Uiso 1 1 calc R U
H47B H 0.0952 0.6315 0.8944 0.037 Uiso 1 1 calc R U
H47C H 0.0844 0.5304 0.9379 0.037 Uiso 1 1 calc R U
C3 C 0.2315(4) 0.2017(3) 0.3606(2) 0.0248(9) Uani 1 1 d . .
H3A H 0.2720 0.2362 0.3215 0.037 Uiso 1 1 calc R U
H3B H 0.2368 0.1141 0.3390 0.037 Uiso 1 1 calc R U
H3C H 0.1397 0.2145 0.3584 0.037 Uiso 1 1 calc R U
C25 C 0.4837(3) 0.6562(3) 0.7385(2) 0.0192(8) Uani 1 1 d . .
H25 H 0.5262 0.6313 0.6864 0.023 Uiso 1 1 calc R U
C13 C 0.1473(4) -0.0683(3) 0.7361(3) 0.0257(9) Uani 1 1 d . .
H13 H 0.0864 -0.1299 0.7394 0.031 Uiso 1 1 calc R U
C48 C -0.0420(4) 0.2814(4) 0.8443(3) 0.0261(9) Uani 1 1 d . .
H48A H 0.0252 0.3118 0.8989 0.039 Uiso 1 1 calc R U
H48B H -0.0508 0.1922 0.8165 0.039 Uiso 1 1 calc R U
H48C H -0.1255 0.3063 0.8614 0.039 Uiso 1 1 calc R U
C26 C 0.7081(3) 0.5111(3) 0.7382(2) 0.0202(8) Uani 1 1 d . .
H26A H 0.7015 0.5260 0.6816 0.030 Uiso 1 1 calc R U
H26B H 0.7900 0.4796 0.7477 0.030 Uiso 1 1 calc R U
H26C H 0.7064 0.5876 0.7899 0.030 Uiso 1 1 calc R U
C49 C -0.0654(4) 0.1385(3) 0.6261(3) 0.0275(10) Uani 1 1 d . .
H49A H -0.1584 0.1265 0.6016 0.041 Uiso 1 1 calc R U
H49B H -0.0516 0.0937 0.6663 0.041 Uiso 1 1 calc R U
H49C H -0.0161 0.1081 0.5756 0.041 Uiso 1 1 calc R U
C14 C 0.2230(4) -0.0967(3) 0.6677(3) 0.0265(10) Uani 1 1 d . .
H14 H 0.2118 -0.1777 0.6233 0.032 Uiso 1 1 calc R U
C30 C 0.6057(4) 0.0887(3) 0.7092(3) 0.0287(10) Uani 1 1 d . .
H30A H 0.5627 0.0467 0.7430 0.043 Uiso 1 1 calc R U
H30B H 0.6983 0.1133 0.7355 0.043 Uiso 1 1 calc R U
H30C H 0.5969 0.0337 0.6449 0.043 Uiso 1 1 calc R U
C45 C -0.0235(4) 0.3409(4) 0.5436(3) 0.0286(10) Uani 1 1 d . .
H45A H -0.0107 0.2578 0.5059 0.043 Uiso 1 1 calc R U
H45B H 0.0346 0.3997 0.5309 0.043 Uiso 1 1 calc R U
H45C H -0.1143 0.3521 0.5292 0.043 Uiso 1 1 calc R U

loop_
_atom_site_aniso_label
_atom_site_aniso_U_11
_atom_site_aniso_U_22
_atom_site_aniso_U_33
_atom_site_aniso_U_23
_atom_site_aniso_U_13
_atom_site_aniso_U_12
Th1 0.00787(7) 0.01724(8) 0.01261(8) 0.00559(5) 0.00123(5) 0.00220(5)
Si1 0.0171(5) 0.0242(6) 0.0143(5) 0.0055(4) 0.0020(4) 0.0028(4)
N10 0.0133(15) 0.0194(16) 0.0140(15) 0.0071(13) 0.0018(12) 0.0031(13)
N20 0.0103(14) 0.0185(15) 0.0128(15) 0.0058(12) 0.0034(12) 0.0020(12)
N21 0.0090(14) 0.0173(15) 0.0131(15) 0.0046(12) 0.0014(12) 0.0012(12)
N11 0.0077(14) 0.0178(15) 0.0176(16) 0.0080(13) 0.0017(12) -0.0002(12)
C27 0.0101(17) 0.027(2) 0.0117(18) 0.0059(15) 0.0003(14) -0.0010(15)
C28 0.0077(17) 0.027(2) 0.0169(19) 0.0066(16) 0.0034(14) 0.0039(15)
C29 0.0128(18) 0.024(2) 0.0133(18) 0.0038(15) -0.0030(14) 0.0064(15)
C11 0.0111(18) 0.024(2) 0.0187(19) 0.0095(16) -0.0031(14) 0.0032(15)
C41 0.0072(17) 0.0212(19) 0.020(2) 0.0083(16) 0.0007(14) 0.0049(14)
C43 0.0034(16) 0.027(2) 0.023(2) 0.0105(16) 0.0026(14) 0.0022(15)
C32 0.0086(17) 0.027(2) 0.021(2) 0.0136(16) 0.0035(15) 0.0015(15)
C22 0.0124(18) 0.022(2) 0.0191(19) 0.0065(16) -0.0013(15) 0.0033(15)
C20 0.0102(17) 0.0187(18) 0.0150(18) 0.0064(15) -0.0025(14) 0.0007(14)
C44 0.0049(16) 0.024(2) 0.022(2) 0.0048(16) -0.0018(14) 0.0006(15)
C42 0.0070(17) 0.026(2) 0.0183(19) 0.0087(16) 0.0022(14) 0.0059(15)
C10 0.0118(18) 0.0179(19) 0.021(2) 0.0075(16) -0.0063(15) 0.0033(15)
C33 0.0104(17) 0.027(2) 0.0123(18) 0.0073(15) 0.0046(14) 0.0010(15)
C21 0.0091(17) 0.0209(19) 0.0146(18) 0.0086(15) -0.0017(14) 0.0012(14)
C40 0.0078(17) 0.028(2) 0.0172(19) 0.0078(16) -0.0002(14) 0.0041(15)
C24 0.025(2) 0.025(2) 0.028(2) 0.0178(18) -0.0010(17) -0.0022(17)
C15 0.021(2) 0.021(2) 0.024(2) 0.0079(16) -0.0004(16) 0.0084(16)
C34 0.0047(16) 0.0234(19) 0.0156(19) 0.0049(15) 0.0024(14) 0.0046(14)
C35 0.020(2) 0.024(2) 0.0158(19) 0.0064(16) 0.0024(15) 0.0014(16)
C23 0.025(2) 0.0154(19) 0.029(2) 0.0075(17) -0.0036(17) 0.0030(16)
C12 0.0104(18) 0.028(2) 0.034(2) 0.0160(18) -0.0008(16) -0.0014(16)
C1 0.0184(19) 0.025(2) 0.0152(19) 0.0067(16) -0.0004(15) 0.0088(16)
C2 0.026(2) 0.033(2) 0.018(2) 0.0087(17) 0.0071(17) 0.0038(18)
C4 0.032(2) 0.030(2) 0.027(2) 0.0114(19) 0.0039(19) 0.0035(19)
C31 0.027(2) 0.029(2) 0.023(2) 0.0152(18) -0.0007(17) -0.0039(18)
C46 0.022(2) 0.029(2) 0.033(2) 0.0175(19) 0.0053(18) 0.0099(17)
C47 0.0161(19) 0.030(2) 0.022(2) 0.0030(17) 0.0049(16) 0.0091(17)
C3 0.025(2) 0.028(2) 0.021(2) 0.0096(17) 0.0022(17) 0.0040(17)
C25 0.0137(18) 0.027(2) 0.0187(19) 0.0116(16) 0.0017(15) 0.0007(16)
C13 0.019(2) 0.022(2) 0.041(3) 0.0200(19) -0.0025(18) -0.0029(16)
C48 0.018(2) 0.038(2) 0.026(2) 0.0155(19) 0.0055(17) 0.0045(18)
C26 0.0100(17) 0.030(2) 0.022(2) 0.0126(17) 0.0033(15) 0.0031(16)
C49 0.019(2) 0.025(2) 0.030(2) 0.0036(18) 0.0028(17) -0.0031(17)
C14 0.028(2) 0.0151(19) 0.029(2) 0.0040(17) -0.0090(18) 0.0017(17)
C30 0.0140(19) 0.027(2) 0.041(3) 0.0093(19) -0.0023(18) 0.0066(17)
C45 0.021(2) 0.041(2) 0.021(2) 0.0099(18) -0.0019(17) 0.0075(18)

loop_
_atom_type_symbol
_atom_type_description
_atom_type_scat_dispersion_real
_atom_type_scat_dispersion_imag
_atom_type_scat_source
C C 0.0033 0.0016 'International Tables Vol C Tables 4.2.6.8 and 6.1.1.4'
H H 0.0000 0.0000 'International Tables Vol C Tables 4.2.6.8 and 6.1.1.4'
N N 0.0061 0.0033 'International Tables Vol C Tables 4.2.6.8 and 6.1.1.4'
Si Si 0.0817 0.0704 'International Tables Vol C Tables 4.2.6.8 and 6.1.1.4'
Th Th -7.2400 8.8979 'International Tables Vol C Tables 4.2.6.8 and 6.1.1.4'

loop_
_geom_angle_atom_site_label_1
_geom_angle_atom_site_label_2
_geom_angle_atom_site_label_3
_geom_angle
N11 Th1 N20 106.10(9)
N11 Th1 N10 64.68(9)
N20 Th1 N10 69.53(9)
N11 Th1 N21 70.85(9)
N20 Th1 N21 64.58(9)
N10 Th1 N21 100.67(9)
N11 Th1 C1 126.18(11)
N20 Th1 C1 90.80(10)
N10 Th1 C1 75.20(10)
N21 Th1 C1 154.42(11)
N11 Th1 C41 117.28(10)
N20 Th1 C41 116.76(10)
N10 Th1 C41 170.90(9)
N21 Th1 C41 88.22(9)
C1 Th1 C41 97.62(11)
N11 Th1 C44 93.43(10)
N20 Th1 C44 159.90(11)
N10 Th1 C44 125.00(10)
N21 Th1 C44 119.61(9)
C1 Th1 C44 81.13(11)
C41 Th1 C44 47.19(10)
N11 Th1 C42 89.01(10)
N20 Th1 C42 126.94(10)
N10 Th1 C42 153.12(10)
N21 Th1 C42 73.95(9)
C1 Th1 C42 120.75(10)
C41 Th1 C42 28.55(10)
C44 Th1 C42 47.05(10)
N11 Th1 C40 120.25(10)
N20 Th1 C40 131.49(10)
N10 Th1 C40 142.26(9)
N21 Th1 C40 116.51(9)
C1 Th1 C40 73.85(11)
C41 Th1 C40 28.65(10)
C44 Th1 C40 28.46(10)
C42 Th1 C40 46.93(10)
N11 Th1 C43 74.78(10)
N20 Th1 C43 154.12(10)
N10 Th1 C43 129.75(10)
N21 Th1 C43 92.42(9)
C1 Th1 C43 109.79(11)
C41 Th1 C43 46.95(10)
C44 Th1 C43 28.76(10)
C42 Th1 C43 28.28(10)
C40 Th1 C43 46.93(10)
N11 Th1 C10 51.12(10)
N20 Th1 C10 97.18(9)
N10 Th1 C10 27.79(9)
N21 Th1 C10 111.58(9)
C1 Th1 C10 76.69(11)
C41 Th1 C10 145.79(10)
C44 Th1 C10 98.79(10)
C42 Th1 C10 129.04(10)
C40 Th1 C10 122.05(10)
C43 Th1 C10 102.60(10)
N11 Th1 C11 28.03(9)
N20 Th1 C11 113.78(9)
N10 Th1 C11 50.80(10)
N21 Th1 C11 98.06(9)
C1 Th1 C11 98.34(11)
C41 Th1 C11 126.41(10)
C44 Th1 C11 85.72(10)
C42 Th1 C11 103.14(10)
C40 Th1 C11 113.85(10)
C43 Th1 C11 79.53(10)
C10 Th1 C11 27.45(10)
C1 Si1 C2 109.99(18)
C1 Si1 C3 113.00(17)
C2 Si1 C3 107.83(17)
C1 Si1 C4 113.83(18)
C2 Si1 C4 107.27(18)
C3 Si1 C4 104.54(18)
C29 N10 C10 124.4(3)
C29 N10 Th1 138.0(2)
C10 N10 Th1 97.0(2)
C27 N20 C20 122.6(3)
C27 N20 Th1 137.5(2)
C20 N20 Th1 99.92(19)
C34 N21 C21 125.1(3)
C34 N21 Th1 134.8(2)
C21 N21 Th1 99.93(19)
C32 N11 C11 124.0(3)
C32 N11 Th1 137.6(2)
C11 N11 Th1 98.3(2)
N20 C27 C28 122.3(3)
N20 C27 C26 121.9(3)
C28 C27 C26 115.8(3)
C27 C28 C29 128.4(3)
C27 C28 H28 115.8
C29 C28 H28 115.8
N10 C29 C28 121.9(3)
N10 C29 C30 121.0(3)
C28 C29 C30 117.0(3)
C12 C11 C10 119.9(3)
C12 C11 N11 125.2(3)
C10 C11 N11 114.6(3)
C12 C11 Th1 136.5(2)
C10 C11 Th1 75.8(2)
N11 C11 Th1 53.65(17)
C42 C41 C40 107.7(3)
C42 C41 C46 127.1(3)
C40 C41 C46 124.7(3)
C42 C41 Th1 76.1(2)
C40 C41 Th1 76.2(2)
C46 C41 Th1 119.8(2)
C42 C43 C44 107.9(3)
C42 C43 C48 124.3(3)
C44 C43 C48 127.1(3)
C42 C43 Th1 75.58(19)
C44 C43 Th1 74.98(19)
C48 C43 Th1 123.0(2)
N11 C32 C33 122.2(3)
N11 C32 C31 121.1(3)
C33 C32 C31 116.7(3)
C23 C22 C21 121.9(4)
C23 C22 H22 119.1
C21 C22 H22 119.1
C25 C20 N20 124.7(3)
C25 C20 C21 119.3(3)
N20 C20 C21 115.8(3)
C25 C20 Th1 137.4(2)
N20 C20 Th1 52.71(15)
C21 C20 Th1 77.9(2)
C40 C44 C43 107.8(3)
C40 C44 C49 125.9(3)
C43 C44 C49 126.2(4)
C40 C44 Th1 76.25(19)
C43 C44 Th1 76.26(18)
C49 C44 Th1 117.0(2)
C43 C42 C41 108.5(3)
C43 C42 C47 124.6(3)
C41 C42 C47 126.1(3)
C43 C42 Th1 76.1(2)
C41 C42 Th1 75.3(2)
C47 C42 Th1 123.0(2)
N10 C10 C15 125.3(3)
N10 C10 C11 116.0(3)
C15 C10 C11 118.4(3)
N10 C10 Th1 55.21(17)
C15 C10 Th1 134.4(2)
C11 C10 Th1 76.7(2)
C34 C33 C32 129.1(3)
C34 C33 H33 115.5
C32 C33 H33 115.5
C22 C21 N21 125.9(3)
C22 C21 C20 117.9(3)
N21 C21 C20 115.9(3)
C22 C21 Th1 139.9(2)
N21 C21 Th1 53.44(16)
C20 C21 Th1 75.17(19)
C44 C40 C41 108.1(3)
C44 C40 C45 125.5(3)
C41 C40 C45 125.3(4)
C44 C40 Th1 75.29(19)
C41 C40 Th1 75.16(19)
C45 C40 Th1 124.9(2)
C25 C24 C23 120.2(4)
C25 C24 H24 119.9
C23 C24 H24 119.9
C14 C15 C10 120.4(4)
C14 C15 H15 119.8
C10 C15 H15 119.8
N21 C34 C33 122.7(3)
N21 C34 C35 121.9(3)
C33 C34 C35 115.4(3)
C34 C35 H35A 109.5
C34 C35 H35B 109.5
H35A C35 H35B 109.5
C34 C35 H35C 109.5
H35A C35 H35C 109.5
H35B C35 H35C 109.5
C22 C23 C24 119.6(4)
C22 C23 H23 120.2
C24 C23 H23 120.2
C13 C12 C11 120.1(4)
C13 C12 H12 120.0
C11 C12 H12 120.0
Si1 C1 Th1 125.30(18)
Si1 C1 H1A 106.0
Th1 C1 H1A 106.0
Si1 C1 H1B 106.0
Th1 C1 H1B 106.0
H1A C1 H1B 106.3
Si1 C2 H2A 109.5
Si1 C2 H2B 109.5
H2A C2 H2B 109.5
Si1 C2 H2C 109.5
H2A C2 H2C 109.5
H2B C2 H2C 109.5
Si1 C4 H4A 109.5
Si1 C4 H4B 109.5
H4A C4 H4B 109.5
Si1 C4 H4C 109.5
H4A C4 H4C 109.5
H4B C4 H4C 109.5
C32 C31 H31A 109.5
C32 C31 H31B 109.5
H31A C31 H31B 109.5
C32 C31 H31C 109.5
H31A C31 H31C 109.5
H31B C31 H31C 109.5
C41 C46 H46A 109.5
C41 C46 H46B 109.5
H46A C46 H46B 109.5
C41 C46 H46C 109.5
H46A C46 H46C 109.5
H46B C46 H46C 109.5
C42 C47 H47A 109.5
C42 C47 H47B 109.5
H47A C47 H47B 109.5
C42 C47 H47C 109.5
H47A C47 H47C 109.5
H47B C47 H47C 109.5
Si1 C3 H3A 109.5
Si1 C3 H3B 109.5
H3A C3 H3B 109.5
Si1 C3 H3C 109.5
H3A C3 H3C 109.5
H3B C3 H3C 109.5
C24 C25 C20 120.9(4)
C24 C25 H25 119.5
C20 C25 H25 119.5
C14 C13 C12 120.0(4)
C14 C13 H13 120.0
C12 C13 H13 120.0
C43 C48 H48A 109.5
C43 C48 H48B 109.5
H48A C48 H48B 109.5
C43 C48 H48C 109.5
H48A C48 H48C 109.5
H48B C48 H48C 109.5
C27 C26 H26A 109.5
C27 C26 H26B 109.5
H26A C26 H26B 109.5
C27 C26 H26C 109.5
H26A C26 H26C 109.5
H26B C26 H26C 109.5
C44 C49 H49A 109.5
C44 C49 H49B 109.5
H49A C49 H49B 109.5
C44 C49 H49C 109.5
H49A C49 H49C 109.5
H49B C49 H49C 109.5
C15 C14 C13 121.2(4)
C15 C14 H14 119.4
C13 C14 H14 119.4
C29 C30 H30A 109.5
C29 C30 H30B 109.5
H30A C30 H30B 109.5
C29 C30 H30C 109.5
H30A C30 H30C 109.5
H30B C30 H30C 109.5
C40 C45 H45A 109.5
C40 C45 H45B 109.5
H45A C45 H45B 109.5
C40 C45 H45C 109.5
H45A C45 H45C 109.5
H45B C45 H45C 109.5

loop_
_geom_bond_atom_site_label_1
_geom_bond_atom_site_label_2
_geom_bond_distance
Th1 N11 2.437(3)
Th1 N20 2.461(3)
Th1 N10 2.468(3)
Th1 N21 2.513(3)
Th1 C1 2.598(3)
Th1 C41 2.859(3)
Th1 C44 2.860(3)
Th1 C42 2.870(3)
Th1 C40 2.872(3)
Th1 C43 2.877(3)
Th1 C10 2.983(4)
Th1 C11 2.994(4)
Si1 C1 1.830(4)
Si1 C2 1.873(4)
Si1 C3 1.878(4)
Si1 C4 1.886(4)
N10 C29 1.326(4)
N10 C10 1.401(4)
N20 C27 1.338(4)
N20 C20 1.422(4)
N21 C34 1.330(4)
N21 C21 1.403(4)
N11 C32 1.336(4)
N11 C11 1.422(4)
C27 C28 1.393(5)
C27 C26 1.517(5)
C28 C29 1.397(5)
C28 H28 0.9500
C29 C30 1.518(5)
C11 C12 1.397(5)
C11 C10 1.418(5)
C41 C42 1.413(5)
C41 C40 1.418(5)
C41 C46 1.508(5)
C43 C42 1.404(5)
C43 C44 1.425(5)
C43 C48 1.509(5)
C32 C33 1.404(5)
C32 C31 1.508(5)
C22 C23 1.374(5)
C22 C21 1.398(5)
C22 H22 0.9500
C20 C25 1.401(5)
C20 C21 1.425(5)
C44 C40 1.409(5)
C44 C49 1.508(5)
C42 C47 1.507(5)
C10 C15 1.406(5)
C33 C34 1.401(5)
C33 H33 0.9500
C40 C45 1.500(5)
C24 C25 1.368(5)
C24 C23 1.398(6)
C24 H24 0.9500
C15 C14 1.369(5)
C15 H15 0.9500
C34 C35 1.518(5)
C35 H35A 0.9800
C35 H35B 0.9800
C35 H35C 0.9800
C23 H23 0.9500
C12 C13 1.383(5)
C12 H12 0.9500
C1 H1A 0.9900
C1 H1B 0.9900
C2 H2A 0.9800
C2 H2B 0.9800
C2 H2C 0.9800
C4 H4A 0.9800
C4 H4B 0.9800
C4 H4C 0.9800
C31 H31A 0.9800
C31 H31B 0.9800
C31 H31C 0.9800
C46 H46A 0.9800
C46 H46B 0.9800
C46 H46C 0.9800
C47 H47A 0.9800
C47 H47B 0.9800
C47 H47C 0.9800
C3 H3A 0.9800
C3 H3B 0.9800
C3 H3C 0.9800
C25 H25 0.9500
C13 C14 1.380(6)
C13 H13 0.9500
C48 H48A 0.9800
C48 H48B 0.9800
C48 H48C 0.9800
C26 H26A 0.9800
C26 H26B 0.9800
C26 H26C 0.9800
C49 H49A 0.9800
C49 H49B 0.9800
C49 H49C 0.9800
C14 H14 0.9500
C30 H30A 0.9800
C30 H30B 0.9800
C30 H30C 0.9800
C45 H45A 0.9800
C45 H45B 0.9800
C45 H45C 0.9800
